data_7152486
loop_
_publ_author_name
'Hashimoto, Yoshimitsu'
'Takada, Akiomi'
'Takikawa, Hiroshi'
'Suzuki, Keisuke'

_publ_section_title
;
 Synthesis of isoxazoles en route to semi-aromatized polyketides:
 dehydrogenation of benzonitrile oxide-para-quinone acetal cycloadducts.
;
_journal_issue 30
_journal_name_full 'Organic &amp; biomolecular chemistry'
_journal_page_first 6003
_journal_page_last 6009
_journal_paper_doi 10.1039/c2ob25423a
_journal_volume 10
_journal_year 2012
_chemical_formula_sum 'C22 H27 N O8'
_chemical_formula_weight 433.45
_chemical_name_systematic
;
?
;
_space_group_IT_number 2
_symmetry_space_group_name_Hall '-P 1'
_symmetry_space_group_name_H-M 'P -1'
_atom_sites_solution_hydrogens geom
_atom_sites_solution_primary direct
_atom_sites_solution_secondary difmap
_audit_creation_method SHELXL-97
_cell_angle_alpha 88.044(16)
_cell_angle_beta 87.180(19)
_cell_angle_gamma 85.651(18)
_cell_formula_units_Z 2
_cell_length_a 8.549(4)
_cell_length_b 8.811(4)
_cell_length_c 14.226(6)
_cell_measurement_temperature 173(2)
_cell_volume 1066.7(8)
_computing_structure_refinement 'SHELXL-97 (Sheldrick, 1997)'
_computing_structure_solution 'SHELXS-97 (Sheldrick, 1990)'
_diffrn_ambient_temperature 173(2)
_diffrn_measured_fraction_theta_full 0.992
_diffrn_measured_fraction_theta_max 0.992
_diffrn_radiation_monochromator graphite
_diffrn_radiation_source 'fine-focus sealed tube'
_diffrn_radiation_type MoK\a
_diffrn_radiation_wavelength 0.71075
_diffrn_reflns_av_R_equivalents 0.0297
_diffrn_reflns_av_sigmaI/netI 0.0305
_diffrn_reflns_limit_h_max 11
_diffrn_reflns_limit_h_min -11
_diffrn_reflns_limit_k_max 10
_diffrn_reflns_limit_k_min -11
_diffrn_reflns_limit_l_max 18
_diffrn_reflns_limit_l_min -18
_diffrn_reflns_number 10501
_diffrn_reflns_theta_full 27.48
_diffrn_reflns_theta_max 27.48
_diffrn_reflns_theta_min 3.21
_exptl_absorpt_coefficient_mu 0.103
_exptl_absorpt_correction_T_max 0.9797
_exptl_absorpt_correction_T_min 0.9648
_exptl_crystal_density_diffrn 1.350
_exptl_crystal_density_method 'not measured'
_exptl_crystal_F_000 460
_exptl_crystal_size_max 0.35
_exptl_crystal_size_mid 0.25
_exptl_crystal_size_min 0.20
_refine_diff_density_max 0.469
_refine_diff_density_min -0.572
_refine_diff_density_rms 0.091
_refine_ls_extinction_method none
_refine_ls_goodness_of_fit_ref 1.990
_refine_ls_hydrogen_treatment mixed
_refine_ls_matrix_type full
_refine_ls_number_parameters 281
_refine_ls_number_reflns 4848
_refine_ls_number_restraints 0
_refine_ls_restrained_S_all 1.990
_refine_ls_R_factor_all 0.0660
_refine_ls_R_factor_gt 0.0611
_refine_ls_shift/su_max 0.000
_refine_ls_shift/su_mean 0.000
_refine_ls_structure_factor_coef Fsqd
_refine_ls_weighting_details 'calc w=1/[\s^2^(Fo^2^)+(0.1000P)^2^+0.0000P] where P=(Fo^2^+2Fc^2^)/3'
_refine_ls_weighting_scheme calc
_refine_ls_wR_factor_gt 0.2191
_refine_ls_wR_factor_ref 0.2317
_reflns_number_gt 4286
_reflns_number_total 4848
_reflns_threshold_expression >2sigma(I)
_cod_data_source_file c2ob25423a.txt
_cod_data_source_block shelxl_4
_cod_database_code 7152486

loop_
_symmetry_equiv_pos_as_xyz
'x, y, z'
'-x, -y, -z'

loop_
_atom_site_label
_atom_site_type_symbol
_atom_site_fract_x
_atom_site_fract_y
_atom_site_fract_z
_atom_site_U_iso_or_equiv
_atom_site_adp_type
_atom_site_occupancy
_atom_site_symmetry_multiplicity
_atom_site_calc_flag
_atom_site_refinement_flags
O1 O 0.00127(15) 0.46861(15) 0.35362(10) 0.0328(3) Uani 1 1 d .
O2 O -0.04891(14) 0.38962(14) 0.20365(9) 0.0296(3) Uani 1 1 d .
O3 O 0.20241(17) -0.07384(15) 0.20130(10) 0.0354(3) Uani 1 1 d .
O4 O 0.30324(13) 0.32518(14) 0.32974(8) 0.0254(3) Uani 1 1 d .
O5 O 0.71132(15) -0.11829(15) 0.36569(8) 0.0299(3) Uani 1 1 d .
O6 O 0.53984(16) -0.26541(15) 0.29400(9) 0.0322(3) Uani 1 1 d .
O7 O 0.50678(15) 0.25599(14) 0.04869(9) 0.0280(3) Uani 1 1 d .
O8 O 0.89800(15) -0.15172(15) 0.01061(9) 0.0301(3) Uani 1 1 d .
N1 N 0.44452(16) 0.24147(16) 0.29875(10) 0.0247(3) Uani 1 1 d .
C1 C 0.03029(19) 0.35233(18) 0.28799(11) 0.0236(4) Uani 1 1 d .
C2 C -0.0222(2) 0.2074(2) 0.33638(13) 0.0292(4) Uani 1 1 d .
C3 C 0.0387(2) 0.0713(2) 0.30663(13) 0.0318(4) Uani 1 1 d .
H1 H -0.0016 -0.0175 0.3354 0.038 Uiso 1 1 calc R
C4 C 0.16336(19) 0.05099(18) 0.23258(12) 0.0244(4) Uani 1 1 d .
C5 C 0.24825(18) 0.19076(17) 0.19798(10) 0.0203(3) Uani 1 1 d .
H2 H 0.2405 0.2086 0.1285 0.024 Uiso 1 1 calc R
C6 C 0.41874(18) 0.16970(17) 0.22513(11) 0.0206(3) Uani 1 1 d .
C7 C 0.20095(18) 0.33563(17) 0.25130(11) 0.0210(3) Uani 1 1 d .
H3 H 0.2243 0.4264 0.2103 0.025 Uiso 1 1 calc R
C8 C 0.54626(18) 0.07901(17) 0.17422(11) 0.0211(3) Uani 1 1 d .
C9 C 0.58850(19) 0.12700(18) 0.08115(11) 0.0219(4) Uani 1 1 d .
C10 C 0.70761(19) 0.04857(19) 0.02895(11) 0.0242(4) Uani 1 1 d .
H4 H 0.7348 0.0817 -0.0336 0.029 Uiso 1 1 calc R
C11 C 0.78719(19) -0.07977(19) 0.06942(12) 0.0236(4) Uani 1 1 d .
C12 C 0.74989(19) -0.12888(19) 0.16105(12) 0.0244(4) Uani 1 1 d .
H5 H 0.8062 -0.2152 0.1883 0.029 Uiso 1 1 calc R
C13 C 0.62841(18) -0.04968(18) 0.21268(11) 0.0218(4) Uani 1 1 d .
C14 C 0.58210(19) -0.11590(18) 0.30791(11) 0.0228(4) Uani 1 1 d .
H6 H 0.4908 -0.0532 0.3367 0.027 Uiso 1 1 calc R
C15 C 0.6741(3) -0.1825(2) 0.45734(12) 0.0343(4) Uani 1 1 d .
H7 H 0.5896 -0.1171 0.4891 0.041 Uiso 1 1 calc R
H8 H 0.7677 -0.1862 0.4958 0.041 Uiso 1 1 calc R
C16 C 0.6211(3) -0.3418(2) 0.45012(13) 0.0370(5) Uani 1 1 d .
H9 H 0.7102 -0.4117 0.4277 0.044 Uiso 1 1 calc R
H10 H 0.5827 -0.3797 0.5127 0.044 Uiso 1 1 calc R
C17 C 0.4907(3) -0.3366(3) 0.38160(14) 0.0405(5) Uani 1 1 d .
H11 H 0.4630 -0.4414 0.3706 0.049 Uiso 1 1 calc R
H12 H 0.3963 -0.2788 0.4086 0.049 Uiso 1 1 calc R
C18 C 0.0507(2) 0.6155(2) 0.32442(17) 0.0398(5) Uani 1 1 d .
H13 H 0.1589 0.6237 0.3423 0.048 Uiso 1 1 calc R
H14 H -0.0185 0.6948 0.3551 0.048 Uiso 1 1 calc R
H15 H 0.0453 0.6285 0.2559 0.048 Uiso 1 1 calc R
C19 C -0.2166(2) 0.3974(3) 0.21157(17) 0.0418(5) Uani 1 1 d .
H16 H -0.2529 0.2968 0.2009 0.050 Uiso 1 1 calc R
H17 H -0.2594 0.4709 0.1645 0.050 Uiso 1 1 calc R
H18 H -0.2526 0.4298 0.2747 0.050 Uiso 1 1 calc R
C20 C -0.1444(3) 0.2207(3) 0.41667(16) 0.0448(5) Uani 1 1 d .
H19 H -0.0922 0.2254 0.4762 0.054 Uiso 1 1 calc R
H20 H -0.2070 0.1319 0.4186 0.054 Uiso 1 1 calc R
H21 H -0.2132 0.3136 0.4073 0.054 Uiso 1 1 calc R
C21 C 0.5435(2) 0.3072(2) -0.04580(13) 0.0318(4) Uani 1 1 d .
H22 H 0.6271 0.3774 -0.0458 0.038 Uiso 1 1 calc R
H23 H 0.4498 0.3597 -0.0723 0.038 Uiso 1 1 calc R
H24 H 0.5789 0.2195 -0.0840 0.038 Uiso 1 1 calc R
C22 C 0.9786(2) -0.2874(2) 0.04458(15) 0.0370(4) Uani 1 1 d .
H25 H 1.0728 -0.2624 0.0755 0.044 Uiso 1 1 calc R
H26 H 1.0090 -0.3537 -0.0082 0.044 Uiso 1 1 calc R
H27 H 0.9097 -0.3400 0.0899 0.044 Uiso 1 1 calc R

loop_
_atom_site_aniso_label
_atom_site_aniso_U_11
_atom_site_aniso_U_22
_atom_site_aniso_U_33
_atom_site_aniso_U_23
_atom_site_aniso_U_13
_atom_site_aniso_U_12
O1 0.0315(7) 0.0311(7) 0.0358(7) -0.0140(6) 0.0046(6) -0.0002(5)
O2 0.0219(6) 0.0336(7) 0.0333(7) -0.0007(5) -0.0056(5) 0.0012(5)
O3 0.0404(8) 0.0263(6) 0.0398(7) -0.0093(5) 0.0066(6) -0.0059(5)
O4 0.0218(6) 0.0303(6) 0.0241(6) -0.0093(5) -0.0023(5) 0.0030(5)
O5 0.0341(7) 0.0348(7) 0.0221(6) 0.0035(5) -0.0047(5) -0.0106(5)
O6 0.0427(8) 0.0331(7) 0.0230(6) 0.0023(5) -0.0050(5) -0.0166(6)
O7 0.0315(7) 0.0260(6) 0.0246(6) 0.0041(5) 0.0025(5) 0.0054(5)
O8 0.0295(7) 0.0338(7) 0.0249(6) -0.0036(5) 0.0067(5) 0.0078(5)
N1 0.0217(7) 0.0265(7) 0.0257(7) -0.0041(6) -0.0014(5) 0.0013(5)
C1 0.0219(8) 0.0243(8) 0.0242(7) -0.0056(6) -0.0007(6) 0.0013(6)
C2 0.0268(8) 0.0309(9) 0.0296(8) -0.0018(7) 0.0062(7) -0.0044(7)
C3 0.0331(9) 0.0273(8) 0.0343(9) 0.0007(7) 0.0089(8) -0.0060(7)
C4 0.0245(8) 0.0239(8) 0.0250(7) -0.0028(6) -0.0001(6) -0.0028(6)
C5 0.0194(7) 0.0230(7) 0.0185(7) -0.0007(6) -0.0003(5) -0.0015(5)
C6 0.0208(7) 0.0207(7) 0.0202(7) 0.0009(6) -0.0002(6) -0.0018(6)
C7 0.0204(7) 0.0201(7) 0.0222(7) -0.0005(6) -0.0008(6) -0.0007(6)
C8 0.0201(7) 0.0227(7) 0.0206(7) -0.0008(6) -0.0008(6) -0.0019(6)
C9 0.0226(8) 0.0218(7) 0.0213(7) -0.0006(6) -0.0003(6) -0.0016(6)
C10 0.0248(8) 0.0263(8) 0.0210(7) 0.0008(6) 0.0030(6) -0.0019(6)
C11 0.0206(7) 0.0268(8) 0.0231(8) -0.0048(6) 0.0029(6) 0.0000(6)
C12 0.0233(8) 0.0257(8) 0.0233(7) 0.0010(6) -0.0001(6) 0.0020(6)
C13 0.0216(8) 0.0234(8) 0.0202(7) -0.0008(6) 0.0000(6) -0.0013(6)
C14 0.0232(8) 0.0230(7) 0.0212(7) 0.0005(6) 0.0011(6) 0.0020(6)
C15 0.0475(11) 0.0352(10) 0.0211(8) 0.0028(7) -0.0055(7) -0.0086(8)
C16 0.0552(12) 0.0306(9) 0.0261(8) 0.0071(7) -0.0058(8) -0.0088(8)
C17 0.0512(12) 0.0434(11) 0.0294(9) 0.0082(8) -0.0030(9) -0.0231(9)
C18 0.0369(10) 0.0259(9) 0.0569(12) -0.0105(9) -0.0047(9) 0.0013(7)
C19 0.0236(9) 0.0518(12) 0.0507(12) -0.0078(10) -0.0077(8) -0.0009(8)
C20 0.0473(12) 0.0427(11) 0.0430(11) -0.0058(9) 0.0199(10) -0.0060(9)
C21 0.0364(10) 0.0324(9) 0.0254(8) 0.0080(7) -0.0010(7) 0.0008(7)
C22 0.0354(10) 0.0340(9) 0.0387(10) -0.0002(8) 0.0079(8) 0.0103(7)

loop_
_atom_type_symbol
_atom_type_description
_atom_type_scat_dispersion_real
_atom_type_scat_dispersion_imag
_atom_type_scat_source
C C 0.0033 0.0016 'International Tables Vol C Tables 4.2.6.8 and 6.1.1.4'
H H 0.0000 0.0000 'International Tables Vol C Tables 4.2.6.8 and 6.1.1.4'
O O 0.0106 0.0060 'International Tables Vol C Tables 4.2.6.8 and 6.1.1.4'
N N 0.0061 0.0033 'International Tables Vol C Tables 4.2.6.8 and 6.1.1.4'

loop_
_geom_angle_atom_site_label_1
_geom_angle_atom_site_label_2
_geom_angle_atom_site_label_3
_geom_angle
C1 O1 C18 116.23(15)
C1 O2 C19 116.20(15)
N1 O4 C7 106.77(11)
C14 O5 C15 111.08(14)
C14 O6 C17 110.81(14)
C9 O7 C21 117.29(14)
C11 O8 C22 117.89(15)
C6 N1 O4 109.05(13)
O1 C1 O2 111.11(13)
O1 C1 C2 106.57(14)
O2 C1 C2 112.42(13)
O1 C1 C7 112.84(13)
O2 C1 C7 101.57(13)
C2 C1 C7 112.45(14)
C3 C2 C20 121.65(17)
C3 C2 C1 119.80(16)
C20 C2 C1 118.55(16)
C2 C3 C4 124.19(16)
O3 C4 C3 121.37(15)
O3 C4 C5 120.52(15)
C3 C4 C5 118.07(14)
C6 C5 C7 98.11(12)
C6 C5 C4 109.10(13)
C7 C5 C4 114.94(13)
N1 C6 C8 121.29(14)
N1 C6 C5 112.87(14)
C8 C6 C5 125.84(14)
O4 C7 C1 109.63(13)
O4 C7 C5 103.61(12)
C1 C7 C5 115.21(12)
C13 C8 C9 118.26(15)
C13 C8 C6 124.07(14)
C9 C8 C6 117.66(14)
O7 C9 C10 123.49(15)
O7 C9 C8 115.35(14)
C10 C9 C8 121.14(15)
C9 C10 C11 119.16(15)
O8 C11 C12 124.55(15)
O8 C11 C10 114.27(15)
C12 C11 C10 121.15(15)
C11 C12 C13 119.15(15)
C8 C13 C12 121.13(15)
C8 C13 C14 121.59(14)
C12 C13 C14 117.11(14)
O5 C14 O6 110.76(13)
O5 C14 C13 108.76(13)
O6 C14 C13 107.00(12)
O5 C15 C16 110.74(15)
C17 C16 C15 108.62(16)
O6 C17 C16 110.18(16)

loop_
_geom_bond_atom_site_label_1
_geom_bond_atom_site_label_2
_geom_bond_distance
O1 C1 1.4095(19)
O1 C18 1.434(2)
O2 C1 1.423(2)
O2 C19 1.429(2)
O3 C4 1.217(2)
O4 N1 1.4254(19)
O4 C7 1.4475(19)
O5 C14 1.408(2)
O5 C15 1.435(2)
O6 C14 1.415(2)
O6 C17 1.435(2)
O7 C9 1.367(2)
O7 C21 1.431(2)
O8 C11 1.366(2)
O8 C22 1.416(2)
N1 C6 1.278(2)
C1 C2 1.517(2)
C1 C7 1.523(2)
C2 C3 1.345(3)
C2 C20 1.511(3)
C3 C4 1.467(3)
C4 C5 1.531(2)
C5 C6 1.522(2)
C5 C7 1.525(2)
C6 C8 1.477(2)
C8 C13 1.397(2)
C8 C9 1.414(2)
C9 C10 1.385(2)
C10 C11 1.397(2)
C11 C12 1.389(2)
C12 C13 1.398(2)
C13 C14 1.504(2)
C15 C16 1.515(3)
C16 C17 1.513(3)
